data_4089409
loop_
_publ_author_name
'Hannigan, Steven F.'
'Lum, June S.'
'Bacon, Jeffrey W.'
'Moore, Curtis'
'Golen, James A.'
'Rheingold, Arnold L.'
'Doerrer, Linda H.'

_publ_section_title
;
 Room Temperature Stable Organocuprate Copper(III) Complex
;
_journal_issue 12
_journal_name_full Organometallics
_journal_page_first 3429
_journal_paper_doi 10.1021/om4000538
_journal_volume 32
_journal_year 2013
_chemical_formula_sum 'C27 H15 Cu F18 K O3'
_chemical_formula_weight 832.03
_space_group_IT_number 15
_space_group_name_Hall '-C 2yc'
_space_group_name_H-M_alt 'C 1 2/c 1'
_symmetry_cell_setting monoclinic
_symmetry_space_group_name_H-M 'C 1 2/c 1'
_atom_sites_solution_hydrogens geom
_atom_sites_solution_primary direct
_atom_sites_solution_secondary difmap
_audit_creation_method SHELXL-97
_cell_angle_alpha 90.00
_cell_angle_beta 103.971(2)
_cell_angle_gamma 90.00
_cell_formula_units_Z 8
_cell_length_a 11.9365(6)
_cell_length_b 22.8275(15)
_cell_length_c 22.8784(11)
_cell_measurement_reflns_used 9779
_cell_measurement_temperature 173(2)
_cell_measurement_theta_max 26.35
_cell_measurement_theta_min 2.35
_cell_volume 6049.5(6)
_computing_cell_refinement 'Bruker SAINT'
_computing_data_collection 'Bruker APEX2'
_computing_data_reduction 'Bruker SAINT'
_computing_molecular_graphics 'Bruker SHELXTL'
_computing_publication_material 'Bruker SHELXTL'
_computing_structure_refinement 'SHELXL-97 (Sheldrick, 2008)'
_computing_structure_solution 'SHELXS-97 (Sheldrick, 2008)'
_diffrn_ambient_temperature 173(2)
_diffrn_measured_fraction_theta_full 0.998
_diffrn_measured_fraction_theta_max 0.996
_diffrn_measurement_device_type 'Bruker APEX-II CCD'
_diffrn_measurement_method '\f and \w scans'
_diffrn_radiation_monochromator graphite
_diffrn_radiation_source 'fine-focus sealed tube'
_diffrn_radiation_type MoK\a
_diffrn_radiation_wavelength 0.71073
_diffrn_reflns_av_R_equivalents 0.0241
_diffrn_reflns_av_sigmaI/netI 0.0200
_diffrn_reflns_limit_h_max 14
_diffrn_reflns_limit_h_min -14
_diffrn_reflns_limit_k_max 28
_diffrn_reflns_limit_k_min -28
_diffrn_reflns_limit_l_max 27
_diffrn_reflns_limit_l_min -28
_diffrn_reflns_number 41886
_diffrn_reflns_theta_full 25.00
_diffrn_reflns_theta_max 26.48
_diffrn_reflns_theta_min 2.35
_exptl_absorpt_coefficient_mu 1.002
_exptl_absorpt_correction_T_max 0.9153
_exptl_absorpt_correction_T_min 0.7668
_exptl_absorpt_correction_type multi-scan
_exptl_absorpt_process_details sadabs
_exptl_crystal_colour yellow
_exptl_crystal_density_diffrn 1.827
_exptl_crystal_density_method 'not measured'
_exptl_crystal_description BLOCK
_exptl_crystal_F_000 3288
_exptl_crystal_size_max 0.28
_exptl_crystal_size_mid 0.20
_exptl_crystal_size_min 0.09
_refine_diff_density_max 0.656
_refine_diff_density_min -0.290
_refine_diff_density_rms 0.044
_refine_ls_extinction_method none
_refine_ls_goodness_of_fit_ref 1.038
_refine_ls_hydrogen_treatment constr
_refine_ls_matrix_type full
_refine_ls_number_parameters 463
_refine_ls_number_reflns 6234
_refine_ls_number_restraints 0
_refine_ls_restrained_S_all 1.038
_refine_ls_R_factor_all 0.0347
_refine_ls_R_factor_gt 0.0261
_refine_ls_shift/su_max 0.003
_refine_ls_shift/su_mean 0.000
_refine_ls_structure_factor_coef Fsqd
_refine_ls_weighting_details 'calc w=1/[\s^2^(Fo^2^)+(0.0312P)^2^+4.0988P] where P=(Fo^2^+2Fc^2^)/3'
_refine_ls_weighting_scheme calc
_refine_ls_wR_factor_gt 0.0620
_refine_ls_wR_factor_ref 0.0654
_reflns_number_gt 5290
_reflns_number_total 6234
_reflns_threshold_expression >2sigma(I)
_cod_data_source_file om4000538_si_002.cif
_cod_data_source_block lhd314b_compound_3_Cu3_ACIE
_cod_depositor_comments
;
The following automatic conversions were performed:

data item '_symmetry_cell_setting' value 'Monoclinic' was changed to
'monoclinic' in accordance with the
/home/saulius/struct/COD-crude-data/automatic-downloads/DataCite-retrospective/ACS/depositions/lib/dictionaries/cif_core.dic
dictionary named 'cif_core.dic' version 2.4.2 last updated on
2011-04-26.

Automatic conversion script
Id: cif_fix_values 6909 2019-04-08 15:41:33Z antanas 
;
_cod_original_sg_symbol_H-M C2/c
_cod_database_code 4089409

loop_
_symmetry_equiv_pos_as_xyz
'x, y, z'
'-x, y, -z+1/2'
'x+1/2, y+1/2, z'
'-x+1/2, y+1/2, -z+1/2'
'-x, -y, -z'
'x, -y, z-1/2'
'-x+1/2, -y+1/2, -z'
'x+1/2, -y+1/2, z-1/2'

loop_
_atom_site_label
_atom_site_type_symbol
_atom_site_fract_x
_atom_site_fract_y
_atom_site_fract_z
_atom_site_U_iso_or_equiv
_atom_site_adp_type
_atom_site_occupancy
_atom_site_symmetry_multiplicity
_atom_site_calc_flag
_atom_site_refinement_flags
_atom_site_disorder_assembly
_atom_site_disorder_group
Cu1 Cu 0.259592(16) 0.566332(9) 0.374151(8) 0.02141(7) Uani 0.9599(7) 1 d P A 1
Cu1' Cu 0.2064(4) 0.5045(2) 0.4777(2) 0.0215(15) Uani 0.0401(7) 1 d P A 2
K1 K 0.0000 0.54522(3) 0.2500 0.04119(15) Uani 1 2 d S . 1
K2 K 0.5000 0.5000 0.5000 0.04119(15) Uani 1 2 d S . 1
F1 F 0.13636(13) 0.69922(5) 0.37368(5) 0.0621(4) Uani 1 1 d . A 1
F2 F -0.03143(14) 0.70867(7) 0.39211(6) 0.0796(5) Uani 1 1 d . A 1
F3 F -0.01419(12) 0.66788(6) 0.31074(5) 0.0653(4) Uani 1 1 d . A 1
F4 F -0.12027(10) 0.61283(8) 0.43344(6) 0.0780(5) Uani 1 1 d . A 1
F5 F -0.13160(10) 0.58010(7) 0.34429(6) 0.0656(4) Uani 1 1 d . A 1
F6 F -0.04909(10) 0.52926(7) 0.42078(6) 0.0647(4) Uani 1 1 d . A 1
F7 F 0.45144(10) 0.40373(5) 0.30926(6) 0.0507(3) Uani 1 1 d . A 1
F8 F 0.44937(9) 0.49688(5) 0.30066(5) 0.0430(3) Uani 1 1 d . A 1
F9 F 0.45005(9) 0.45783(5) 0.38569(4) 0.0383(2) Uani 1 1 d . A 1
F10 F 0.25093(11) 0.37793(5) 0.23543(5) 0.0494(3) Uani 1 1 d . A 1
F11 F 0.11219(10) 0.43891(6) 0.22886(5) 0.0532(3) Uani 1 1 d . A 1
F12 F 0.26876(11) 0.46603(5) 0.20680(4) 0.0501(3) Uani 1 1 d . A 1
F13 F 0.36012(9) 0.68573(5) 0.46384(5) 0.0445(3) Uani 1 1 d . A 1
F14 F 0.48508(10) 0.62748(5) 0.51677(4) 0.0427(3) Uani 1 1 d . A 1
F15 F 0.54020(10) 0.70765(5) 0.48416(5) 0.0436(3) Uani 1 1 d . A 1
F16 F 0.64514(9) 0.58322(5) 0.46433(5) 0.0420(3) Uani 1 1 d . A 1
F17 F 0.66387(8) 0.66079(5) 0.41402(5) 0.0432(3) Uani 1 1 d . A 1
F18 F 0.60554(9) 0.58065(5) 0.36803(5) 0.0419(3) Uani 1 1 d . A 1
O1 O 0.10287(10) 0.57707(5) 0.36322(5) 0.0312(3) Uani 1 1 d . A 1
O2 O 0.23383(9) 0.51031(5) 0.31180(5) 0.0279(3) Uani 1 1 d . A 1
O3 O 0.41163(9) 0.57814(5) 0.41226(5) 0.0259(2) Uani 1 1 d . A 1
C1 C 0.0353(2) 0.67247(10) 0.36957(9) 0.0491(5) Uani 1 1 d . A 1
C2 C 0.05466(14) 0.61221(8) 0.39986(7) 0.0326(4) Uani 1 1 d . A 1
C3 C -0.06284(16) 0.58367(11) 0.40002(9) 0.0488(5) Uani 1 1 d . A 1
C4 C 0.12633(14) 0.61515(8) 0.46527(7) 0.0297(4) Uani 1 1 d . A 1
C5 C 0.13747(16) 0.66513(9) 0.50070(8) 0.0382(4) Uani 1 1 d . A 1
H5A H 0.0986 0.7001 0.4848 0.046 Uiso 1 1 calc R A 1
C6 C 0.20519(18) 0.66425(10) 0.55931(8) 0.0449(5) Uani 1 1 d . A 1
H6A H 0.2139 0.6988 0.5831 0.054 Uiso 1 1 calc R A 1
C7 C 0.25996(17) 0.61322(10) 0.58311(8) 0.0438(5) Uani 1 1 d . A 1
H7A H 0.3067 0.6128 0.6231 0.053 Uiso 1 1 calc R A 1
C8 C 0.24698(17) 0.56335(9) 0.54919(8) 0.0402(5) Uani 1 1 d . A 1
H8A H 0.2833 0.5281 0.5660 0.048 Uiso 1 1 calc R A 1
C9 C 0.18125(15) 0.56399(8) 0.49067(8) 0.0347(4) Uani 1 1 d . A 1
H9A H 0.1732 0.5291 0.4673 0.042 Uiso 1 1 calc R A 1
C10 C 0.40638(16) 0.45282(8) 0.32577(8) 0.0328(4) Uani 1 1 d . A 1
C11 C 0.27283(15) 0.45378(8) 0.31096(7) 0.0282(4) Uani 1 1 d . A 1
C12 C 0.22730(17) 0.43379(9) 0.24503(8) 0.0380(4) Uani 1 1 d . A 1
C13 C 0.22854(15) 0.41149(8) 0.35300(7) 0.0308(4) Uani 1 1 d . A 1
C14 C 0.27312(17) 0.35571(9) 0.36737(8) 0.0405(5) Uani 1 1 d . A 1
H14A H 0.3333 0.3416 0.3505 0.049 Uiso 1 1 calc R A 1
C15 C 0.22994(19) 0.32055(9) 0.40625(9) 0.0482(5) Uani 1 1 d . A 1
H15A H 0.2609 0.2825 0.4160 0.058 Uiso 1 1 calc R A 1
C16 C 0.14269(19) 0.34041(10) 0.43076(9) 0.0497(5) Uani 1 1 d . A 1
H16A H 0.1144 0.3164 0.4579 0.060 Uiso 1 1 calc R A 1
C17 C 0.09622(18) 0.39512(10) 0.41599(9) 0.0463(5) Uani 1 1 d . A 1
H17A H 0.0350 0.4086 0.4324 0.056 Uiso 1 1 calc R A 1
C18 C 0.13884(16) 0.43051(8) 0.37708(8) 0.0360(4) Uani 1 1 d . A 1
H18A H 0.1063 0.4682 0.3668 0.043 Uiso 1 1 calc R A 1
C19 C 0.46490(15) 0.66343(8) 0.46913(7) 0.0318(4) Uani 1 1 d . A 1
C20 C 0.47090(13) 0.63020(7) 0.41103(7) 0.0246(3) Uani 1 1 d . A 1
C21 C 0.59742(14) 0.61432(8) 0.41415(8) 0.0304(4) Uani 1 1 d . A 1
C22 C 0.42588(13) 0.66752(7) 0.35454(7) 0.0268(4) Uani 1 1 d . A 1
C23 C 0.43826(17) 0.72814(8) 0.35462(9) 0.0404(4) Uani 1 1 d . A 1
H23A H 0.4747 0.7479 0.3908 0.049 Uiso 1 1 calc R A 1
C24 C 0.3977(2) 0.75960(10) 0.30221(10) 0.0550(6) Uani 1 1 d . A 1
H24A H 0.4059 0.8010 0.3026 0.066 Uiso 1 1 calc R A 1
C25 C 0.3455(2) 0.73156(11) 0.24969(10) 0.0560(6) Uani 1 1 d . A 1
H25A H 0.3170 0.7535 0.2139 0.067 Uiso 1 1 calc R A 1
C26 C 0.33471(17) 0.67160(10) 0.24882(8) 0.0453(5) Uani 1 1 d . A 1
H26A H 0.2991 0.6522 0.2124 0.054 Uiso 1 1 calc R A 1
C27 C 0.37546(15) 0.63954(8) 0.30079(7) 0.0331(4) Uani 1 1 d . A 1
H27A H 0.3689 0.5981 0.2997 0.040 Uiso 1 1 calc R A 1

loop_
_atom_site_aniso_label
_atom_site_aniso_U_11
_atom_site_aniso_U_22
_atom_site_aniso_U_33
_atom_site_aniso_U_23
_atom_site_aniso_U_13
_atom_site_aniso_U_12
Cu1 0.01639(11) 0.02741(12) 0.01938(11) -0.00047(8) 0.00226(7) -0.00126(8)
Cu1' 0.028(3) 0.015(3) 0.024(3) 0.0076(18) 0.011(2) 0.0055(19)
K1 0.0356(3) 0.0562(4) 0.0252(3) 0.000 -0.0054(2) 0.000
K2 0.0540(4) 0.0381(3) 0.0271(3) 0.0106(2) 0.0011(3) -0.0044(3)
F1 0.0834(10) 0.0472(7) 0.0490(7) 0.0130(6) 0.0031(7) -0.0059(7)
F2 0.0956(11) 0.0739(10) 0.0613(8) -0.0002(7) 0.0036(8) 0.0562(9)
F3 0.0758(9) 0.0754(10) 0.0340(6) 0.0096(6) -0.0079(6) 0.0206(7)
F4 0.0314(7) 0.1391(14) 0.0692(9) -0.0245(9) 0.0233(6) 0.0135(8)
F5 0.0279(6) 0.1114(12) 0.0511(8) -0.0094(7) -0.0029(5) -0.0011(7)
F6 0.0380(7) 0.0832(10) 0.0732(9) 0.0106(8) 0.0139(6) -0.0176(7)
F7 0.0413(7) 0.0447(7) 0.0684(8) -0.0199(6) 0.0175(6) 0.0070(5)
F8 0.0365(6) 0.0503(7) 0.0475(6) -0.0032(5) 0.0207(5) -0.0050(5)
F9 0.0328(6) 0.0429(6) 0.0333(5) -0.0041(5) -0.0036(4) -0.0010(5)
F10 0.0671(8) 0.0427(7) 0.0359(6) -0.0168(5) 0.0074(5) -0.0042(6)
F11 0.0411(7) 0.0733(9) 0.0365(6) -0.0153(6) -0.0079(5) -0.0028(6)
F12 0.0737(8) 0.0546(7) 0.0241(5) -0.0029(5) 0.0157(5) -0.0041(6)
F13 0.0407(6) 0.0538(7) 0.0437(6) -0.0046(5) 0.0191(5) 0.0078(5)
F14 0.0560(7) 0.0456(7) 0.0245(5) 0.0027(4) 0.0057(5) -0.0068(5)
F15 0.0515(7) 0.0357(6) 0.0402(6) -0.0087(5) 0.0045(5) -0.0141(5)
F16 0.0277(5) 0.0461(6) 0.0464(6) 0.0142(5) -0.0025(5) 0.0040(5)
F17 0.0236(5) 0.0374(6) 0.0687(7) 0.0073(5) 0.0111(5) -0.0069(5)
F18 0.0330(6) 0.0454(7) 0.0500(6) -0.0040(5) 0.0153(5) 0.0069(5)
O1 0.0217(6) 0.0450(8) 0.0266(6) -0.0081(5) 0.0050(5) 0.0009(5)
O2 0.0288(6) 0.0324(7) 0.0219(5) -0.0021(5) 0.0049(5) 0.0015(5)
O3 0.0219(6) 0.0278(6) 0.0261(6) 0.0034(5) 0.0024(5) -0.0049(5)
C1 0.0537(14) 0.0530(14) 0.0347(10) -0.0002(9) -0.0009(10) 0.0162(11)
C2 0.0250(9) 0.0444(11) 0.0279(8) -0.0025(8) 0.0052(7) 0.0085(8)
C3 0.0233(10) 0.0808(17) 0.0416(11) -0.0063(11) 0.0065(8) 0.0067(10)
C4 0.0237(9) 0.0411(10) 0.0258(8) -0.0002(7) 0.0091(7) 0.0043(7)
C5 0.0380(10) 0.0456(12) 0.0331(9) -0.0032(8) 0.0125(8) 0.0080(9)
C6 0.0476(12) 0.0577(14) 0.0332(10) -0.0134(9) 0.0172(9) -0.0055(10)
C7 0.0372(11) 0.0672(15) 0.0275(9) 0.0055(9) 0.0087(8) -0.0018(10)
C8 0.0368(11) 0.0500(12) 0.0349(10) 0.0099(9) 0.0104(8) 0.0040(9)
C9 0.0308(9) 0.0415(11) 0.0342(9) 0.0039(8) 0.0123(8) 0.0026(8)
C10 0.0340(10) 0.0327(10) 0.0327(9) -0.0070(8) 0.0103(8) 0.0011(8)
C11 0.0295(9) 0.0320(9) 0.0230(8) -0.0047(7) 0.0063(7) -0.0008(7)
C12 0.0411(11) 0.0420(11) 0.0292(9) -0.0081(8) 0.0054(8) -0.0020(9)
C13 0.0309(9) 0.0345(10) 0.0239(8) -0.0041(7) 0.0009(7) -0.0057(8)
C14 0.0454(12) 0.0361(11) 0.0368(10) -0.0043(8) 0.0035(9) -0.0029(9)
C15 0.0627(14) 0.0329(11) 0.0407(11) 0.0025(9) -0.0035(10) -0.0089(10)
C16 0.0611(14) 0.0499(13) 0.0358(10) 0.0020(9) 0.0071(10) -0.0255(11)
C17 0.0467(12) 0.0531(14) 0.0418(11) -0.0010(9) 0.0158(9) -0.0139(10)
C18 0.0349(10) 0.0400(11) 0.0330(9) -0.0003(8) 0.0083(8) -0.0070(8)
C19 0.0319(10) 0.0330(10) 0.0292(9) 0.0020(7) 0.0051(7) -0.0034(8)
C20 0.0215(8) 0.0247(9) 0.0267(8) 0.0018(6) 0.0041(6) -0.0034(7)
C21 0.0242(9) 0.0286(9) 0.0371(9) 0.0057(7) 0.0048(7) -0.0009(7)
C22 0.0210(8) 0.0310(9) 0.0294(8) 0.0054(7) 0.0080(7) 0.0027(7)
C23 0.0454(12) 0.0325(10) 0.0423(10) 0.0063(8) 0.0086(9) 0.0029(9)
C24 0.0673(15) 0.0382(12) 0.0587(14) 0.0208(10) 0.0137(12) 0.0135(11)
C25 0.0570(14) 0.0658(16) 0.0424(12) 0.0287(11) 0.0067(10) 0.0153(12)
C26 0.0426(12) 0.0629(15) 0.0288(9) 0.0089(9) 0.0054(8) 0.0013(10)
C27 0.0314(9) 0.0395(10) 0.0296(9) 0.0043(8) 0.0098(7) 0.0000(8)

loop_
_atom_type_symbol
_atom_type_description
_atom_type_scat_dispersion_real
_atom_type_scat_dispersion_imag
_atom_type_scat_source
C C 0.0033 0.0016 'International Tables Vol C Tables 4.2.6.8 and 6.1.1.4'
H H 0.0000 0.0000 'International Tables Vol C Tables 4.2.6.8 and 6.1.1.4'
O O 0.0106 0.0060 'International Tables Vol C Tables 4.2.6.8 and 6.1.1.4'
F F 0.0171 0.0103 'International Tables Vol C Tables 4.2.6.8 and 6.1.1.4'
K K 0.2009 0.2494 'International Tables Vol C Tables 4.2.6.8 and 6.1.1.4'
Cu Cu 0.3201 1.2651 'International Tables Vol C Tables 4.2.6.8 and 6.1.1.4'

loop_
_geom_angle_atom_site_label_1
_geom_angle_atom_site_label_2
_geom_angle_atom_site_label_3
_geom_angle
_geom_angle_site_symmetry_1
_geom_angle_site_symmetry_3
O3 Cu1 O1 154.24(5) . .
O3 Cu1 O2 114.93(5) . .
O1 Cu1 O2 90.73(5) . .
O3 Cu1 K1 159.19(3) . .
O1 Cu1 K1 43.75(3) . .
O2 Cu1 K1 51.42(3) . .
O3 Cu1 K2 39.55(3) . .
O1 Cu1 K2 134.64(4) . .
O2 Cu1 K2 104.78(3) . .
K1 Cu1 K2 149.181(12) . .
O1 K1 O1 148.58(6) . 2
O1 K1 F11 100.94(4) . 2
O1 K1 F11 105.56(3) 2 2
O1 K1 F11 105.56(3) . .
O1 K1 F11 100.94(4) 2 .
F11 K1 F11 64.45(5) 2 .
O1 K1 O2 134.61(3) . 2
O1 K1 O2 56.33(3) 2 2
F11 K1 O2 54.54(3) 2 2
F11 K1 O2 96.78(4) . 2
O1 K1 O2 56.33(3) . .
O1 K1 O2 134.61(3) 2 .
F11 K1 O2 96.78(4) 2 .
F11 K1 O2 54.54(3) . .
O2 K1 O2 148.31(5) 2 .
O1 K1 F5 56.17(3) . .
O1 K1 F5 114.58(4) 2 .
F11 K1 F5 76.21(4) 2 .
F11 K1 F5 132.68(4) . .
O2 K1 F5 79.58(3) 2 .
O2 K1 F5 108.83(3) . .
O1 K1 F5 114.58(4) . 2
O1 K1 F5 56.17(3) 2 2
F11 K1 F5 132.68(4) 2 2
F11 K1 F5 76.21(4) . 2
O2 K1 F5 108.83(3) 2 2
O2 K1 F5 79.58(3) . 2
F5 K1 F5 149.88(6) . 2
O1 K1 F3 52.72(3) . .
O1 K1 F3 97.13(4) 2 .
F11 K1 F3 126.93(4) 2 .
F11 K1 F3 154.66(3) . .
O2 K1 F3 108.03(4) 2 .
O2 K1 F3 100.14(3) . .
F5 K1 F3 50.72(4) . .
F5 K1 F3 99.84(4) 2 .
O1 K1 F3 97.13(4) . 2
O1 K1 F3 52.72(3) 2 2
F11 K1 F3 154.66(3) 2 2
F11 K1 F3 126.93(4) . 2
O2 K1 F3 100.14(3) 2 2
O2 K1 F3 108.03(4) . 2
F5 K1 F3 99.84(4) . 2
F5 K1 F3 50.72(4) 2 2
F3 K1 F3 54.43(5) . 2
O1 K1 Cu1 28.33(2) . .
O1 K1 Cu1 144.06(3) 2 .
F11 K1 Cu1 108.65(2) 2 .
F11 K1 Cu1 84.31(2) . .
O2 K1 Cu1 159.13(2) 2 .
O2 K1 Cu1 30.32(2) . .
F5 K1 Cu1 84.39(2) . .
F5 K1 Cu1 91.72(2) 2 .
F3 K1 Cu1 70.68(2) . .
F3 K1 Cu1 95.67(2) 2 .
O1 K1 Cu1 144.06(3) . 2
O1 K1 Cu1 28.33(2) 2 2
F11 K1 Cu1 84.31(2) 2 2
F11 K1 Cu1 108.65(2) . 2
O2 K1 Cu1 30.32(2) 2 2
O2 K1 Cu1 159.13(2) . 2
F5 K1 Cu1 91.72(2) . 2
F5 K1 Cu1 84.39(2) 2 2
F3 K1 Cu1 95.67(2) . 2
F3 K1 Cu1 70.68(2) 2 2
Cu1 K1 Cu1 165.01(2) . 2
O3 K2 O3 180.00(4) 5_666 .
O3 K2 F9 64.08(3) 5_666 5_666
O3 K2 F9 115.92(3) . 5_666
O3 K2 F9 115.92(3) 5_666 .
O3 K2 F9 64.08(3) . .
F9 K2 F9 180.0 5_666 .
O3 K2 F16 59.83(3) 5_666 5_666
O3 K2 F16 120.17(3) . 5_666
F9 K2 F16 88.14(3) 5_666 5_666
F9 K2 F16 91.86(3) . 5_666
O3 K2 F16 120.17(3) 5_666 .
O3 K2 F16 59.83(3) . .
F9 K2 F16 91.86(3) 5_666 .
F9 K2 F16 88.14(3) . .
F16 K2 F16 180.00(3) 5_666 .
O3 K2 F14 54.53(3) 5_666 5_666
O3 K2 F14 125.47(3) . 5_666
F9 K2 F14 118.01(3) 5_666 5_666
F9 K2 F14 61.99(3) . 5_666
F16 K2 F14 55.47(3) 5_666 5_666
F16 K2 F14 124.53(3) . 5_666
O3 K2 F14 125.47(3) 5_666 .
O3 K2 F14 54.53(3) . .
F9 K2 F14 61.99(3) 5_666 .
F9 K2 F14 118.01(3) . .
F16 K2 F14 124.53(3) 5_666 .
F16 K2 F14 55.47(3) . .
F14 K2 F14 180.0 5_666 .
O3 K2 Cu1 154.40(2) 5_666 .
O3 K2 Cu1 25.60(2) . .
F9 K2 Cu1 122.11(2) 5_666 .
F9 K2 Cu1 57.89(2) . .
F16 K2 Cu1 94.72(2) 5_666 .
F16 K2 Cu1 85.28(2) . .
F14 K2 Cu1 110.40(2) 5_666 .
F14 K2 Cu1 69.60(2) . .
O3 K2 Cu1 25.60(2) 5_666 5_666
O3 K2 Cu1 154.40(2) . 5_666
F9 K2 Cu1 57.89(2) 5_666 5_666
F9 K2 Cu1 122.11(2) . 5_666
F16 K2 Cu1 85.28(2) 5_666 5_666
F16 K2 Cu1 94.72(2) . 5_666
F14 K2 Cu1 69.60(2) 5_666 5_666
F14 K2 Cu1 110.40(2) . 5_666
Cu1 K2 Cu1 180.0 . 5_666
C1 F3 K1 117.14(12) . .
C3 F5 K1 112.63(10) . .
C10 F9 K2 161.88(10) . .
C12 F11 K1 121.14(10) . .
C19 F14 K2 120.26(9) . .
C21 F16 K2 115.89(9) . .
C2 O1 Cu1 123.54(10) . .
C2 O1 K1 125.58(10) . .
Cu1 O1 K1 107.92(5) . .
C11 O2 Cu1 130.84(10) . .
C11 O2 K1 122.51(9) . .
Cu1 O2 K1 98.25(4) . .
C20 O3 Cu1 124.57(10) . .
C20 O3 K2 118.11(9) . .
Cu1 O3 K2 114.85(5) . .
F1 C1 F2 107.64(19) . .
F1 C1 F3 106.22(18) . .
F2 C1 F3 106.09(16) . .
F1 C1 C2 110.13(16) . .
F2 C1 C2 114.81(18) . .
F3 C1 C2 111.50(17) . .
O1 C2 C1 106.61(14) . .
O1 C2 C4 113.64(14) . .
C1 C2 C4 112.90(16) . .
O1 C2 C3 105.50(15) . .
C1 C2 C3 109.97(16) . .
C4 C2 C3 107.95(14) . .
F4 C3 F6 107.51(18) . .
F4 C3 F5 107.23(16) . .
F6 C3 F5 106.14(19) . .
F4 C3 C2 112.70(19) . .
F6 C3 C2 111.19(16) . .
F5 C3 C2 111.73(17) . .
C5 C4 C9 118.42(16) . .
C5 C4 C2 123.89(16) . .
C9 C4 C2 117.67(16) . .
C4 C5 C6 120.24(18) . .
C4 C5 H5A 119.9 . .
C6 C5 H5A 119.9 . .
C7 C6 C5 120.17(19) . .
C7 C6 H6A 119.9 . .
C5 C6 H6A 119.9 . .
C8 C7 C6 120.07(18) . .
C8 C7 H7A 120.0 . .
C6 C7 H7A 120.0 . .
C7 C8 C9 120.19(19) . .
C7 C8 H8A 119.9 . .
C9 C8 H8A 119.9 . .
C8 C9 C4 120.88(18) . .
C8 C9 H9A 119.6 . .
C4 C9 H9A 119.6 . .
F8 C10 F7 106.87(14) . .
F8 C10 F9 106.37(14) . .
F7 C10 F9 105.98(14) . .
F8 C10 C11 112.42(15) . .
F7 C10 C11 114.43(14) . .
F9 C10 C11 110.26(13) . .
O2 C11 C13 114.25(13) . .
O2 C11 C12 104.53(13) . .
C13 C11 C12 109.34(14) . .
O2 C11 C10 110.18(14) . .
C13 C11 C10 110.14(14) . .
C12 C11 C10 108.11(13) . .
F12 C12 F10 107.10(14) . .
F12 C12 F11 106.89(15) . .
F10 C12 F11 106.35(15) . .
F12 C12 C11 112.37(15) . .
F10 C12 C11 113.86(15) . .
F11 C12 C11 109.86(14) . .
C18 C13 C14 118.78(17) . .
C18 C13 C11 117.73(16) . .
C14 C13 C11 123.49(16) . .
C15 C14 C13 120.14(19) . .
C15 C14 H14A 119.9 . .
C13 C14 H14A 119.9 . .
C16 C15 C14 120.5(2) . .
C16 C15 H15A 119.8 . .
C14 C15 H15A 119.8 . .
C15 C16 C17 120.00(19) . .
C15 C16 H16A 120.0 . .
C17 C16 H16A 120.0 . .
C16 C17 C18 119.9(2) . .
C16 C17 H17A 120.1 . .
C18 C17 H17A 120.1 . .
C17 C18 C13 120.72(19) . .
C17 C18 H18A 119.6 . .
C13 C18 H18A 119.6 . .
F13 C19 F14 106.83(13) . .
F13 C19 F15 107.05(14) . .
F14 C19 F15 105.96(13) . .
F13 C19 C20 110.33(13) . .
F14 C19 C20 111.25(14) . .
F15 C19 C20 115.00(13) . .
O3 C20 C22 114.62(13) . .
O3 C20 C21 107.28(13) . .
C22 C20 C21 108.09(12) . .
O3 C20 C19 105.85(12) . .
C22 C20 C19 111.87(13) . .
C21 C20 C19 108.93(13) . .
F17 C21 F18 107.64(13) . .
F17 C21 F16 107.00(13) . .
F18 C21 F16 105.91(14) . .
F17 C21 C20 113.13(14) . .
F18 C21 C20 111.03(14) . .
F16 C21 C20 111.75(13) . .
C27 C22 C23 118.82(16) . .
C27 C22 C20 118.71(15) . .
C23 C22 C20 122.41(15) . .
C24 C23 C22 120.07(19) . .
C24 C23 H23A 120.0 . .
C22 C23 H23A 120.0 . .
C25 C24 C23 120.5(2) . .
C25 C24 H24A 119.7 . .
C23 C24 H24A 119.7 . .
C24 C25 C26 119.93(18) . .
C24 C25 H25A 120.0 . .
C26 C25 H25A 120.0 . .
C25 C26 C27 120.20(19) . .
C25 C26 H26A 119.9 . .
C27 C26 H26A 119.9 . .
C26 C27 C22 120.43(18) . .
C26 C27 H27A 119.8 . .
C22 C27 H27A 119.8 . .

loop_
_geom_bond_atom_site_label_1
_geom_bond_atom_site_label_2
_geom_bond_distance
_geom_bond_site_symmetry_2
Cu1 O3 1.8336(11) .
Cu1 O1 1.8429(11) .
Cu1 O2 1.8850(11) .
Cu1 K1 3.6948(3) .
Cu1 K2 3.8507(2) .
K1 O1 2.6852(11) .
K1 O1 2.6852(11) 2
K1 F11 2.8687(14) 2
K1 F11 2.8687(14) .
K1 O2 2.9187(11) 2
K1 O2 2.9187(11) .
K1 F5 3.0645(13) .
K1 F5 3.0645(13) 2
K1 F3 3.1484(15) .
K1 F3 3.1484(15) 2
K1 Cu1 3.6948(3) 2
K2 O3 2.7021(11) 5_666
K2 O3 2.7021(11) .
K2 F9 2.7145(10) 5_666
K2 F9 2.7145(10) .
K2 F16 2.8212(11) 5_666
K2 F16 2.8212(11) .
K2 F14 2.9463(11) 5_666
K2 F14 2.9463(11) .
K2 Cu1 3.8507(2) 5_666
F1 C1 1.334(3) .
F2 C1 1.335(2) .
F3 C1 1.337(2) .
F4 C3 1.323(2) .
F5 C3 1.342(2) .
F6 C3 1.326(3) .
F7 C10 1.336(2) .
F8 C10 1.322(2) .
F9 C10 1.349(2) .
F10 C12 1.335(2) .
F11 C12 1.339(2) .
F12 C12 1.327(2) .
F13 C19 1.329(2) .
F14 C19 1.3390(19) .
F15 C19 1.340(2) .
F16 C21 1.3530(19) .
F17 C21 1.3250(19) .
F18 C21 1.328(2) .
O1 C2 1.3821(19) .
O2 C11 1.374(2) .
O3 C20 1.3869(19) .
C1 C2 1.532(3) .
C2 C4 1.535(2) .
C2 C3 1.547(3) .
C4 C5 1.387(3) .
C4 C9 1.396(2) .
C5 C6 1.389(3) .
C5 H5A 0.9500 .
C6 C7 1.382(3) .
C6 H6A 0.9500 .
C7 C8 1.365(3) .
C7 H7A 0.9500 .
C8 C9 1.379(3) .
C8 H8A 0.9500 .
C9 H9A 0.9500 .
C10 C11 1.548(2) .
C11 C13 1.543(2) .
C11 C12 1.544(2) .
C13 C18 1.387(3) .
C13 C14 1.389(3) .
C14 C15 1.386(3) .
C14 H14A 0.9500 .
C15 C16 1.374(3) .
C15 H15A 0.9500 .
C16 C17 1.375(3) .
C16 H16A 0.9500 .
C17 C18 1.386(3) .
C17 H17A 0.9500 .
C18 H18A 0.9500 .
C19 C20 1.547(2) .
C20 C22 1.533(2) .
C20 C21 1.538(2) .
C22 C27 1.388(2) .
C22 C23 1.392(2) .
C23 C24 1.381(3) .
C23 H23A 0.9500 .
C24 C25 1.371(3) .
C24 H24A 0.9500 .
C25 C26 1.374(3) .
C25 H25A 0.9500 .
C26 C27 1.381(3) .
C26 H26A 0.9500 .
C27 H27A 0.9500 .

loop_
_geom_torsion_atom_site_label_1
_geom_torsion_atom_site_label_2
_geom_torsion_atom_site_label_3
_geom_torsion_atom_site_label_4
_geom_torsion
_geom_torsion_site_symmetry_1
_geom_torsion_site_symmetry_4
O3 Cu1 K1 O1 -156.56(12) . .
O2 Cu1 K1 O1 148.98(7) . .
K2 Cu1 K1 O1 103.42(6) . .
O3 Cu1 K1 O1 -36.21(12) . 2
O1 Cu1 K1 O1 120.35(11) . 2
O2 Cu1 K1 O1 -90.67(7) . 2
K2 Cu1 K1 O1 -136.23(5) . 2
O3 Cu1 K1 F11 125.20(10) . 2
O1 Cu1 K1 F11 -78.24(6) . 2
O2 Cu1 K1 F11 70.73(5) . 2
K2 Cu1 K1 F11 25.17(3) . 2
O3 Cu1 K1 F11 64.61(11) . .
O1 Cu1 K1 F11 -138.84(6) . .
O2 Cu1 K1 F11 10.14(5) . .
K2 Cu1 K1 F11 -35.42(3) . .
O3 Cu1 K1 O2 158.74(12) . 2
O1 Cu1 K1 O2 -44.70(10) . 2
O2 Cu1 K1 O2 104.27(12) . 2
K2 Cu1 K1 O2 58.72(9) . 2
O3 Cu1 K1 O2 54.47(11) . .
O1 Cu1 K1 O2 -148.98(7) . .
K2 Cu1 K1 O2 -45.56(4) . .
O3 Cu1 K1 F5 -161.41(11) . .
O1 Cu1 K1 F5 -4.86(6) . .
O2 Cu1 K1 F5 144.12(5) . .
K2 Cu1 K1 F5 98.56(3) . .
O3 Cu1 K1 F5 -11.35(11) . 2
O1 Cu1 K1 F5 145.21(7) . 2
O2 Cu1 K1 F5 -65.82(5) . 2
K2 Cu1 K1 F5 -111.37(3) . 2
O3 Cu1 K1 F3 -111.18(11) . .
O1 Cu1 K1 F3 45.38(6) . .
O2 Cu1 K1 F3 -165.65(5) . .
K2 Cu1 K1 F3 148.80(3) . .
O3 Cu1 K1 F3 -62.04(11) . 2
O1 Cu1 K1 F3 94.52(6) . 2
O2 Cu1 K1 F3 -116.51(5) . 2
K2 Cu1 K1 F3 -162.07(3) . 2
O3 Cu1 K1 Cu1 -85.92(10) . 2
O1 Cu1 K1 Cu1 70.64(6) . 2
O2 Cu1 K1 Cu1 -140.38(4) . 2
K2 Cu1 K1 Cu1 174.059(10) . 2
O3 Cu1 K2 O3 180.0 . 5_666
O1 Cu1 K2 O3 37.62(8) . 5_666
O2 Cu1 K2 O3 -68.58(6) . 5_666
K1 Cu1 K2 O3 -33.33(6) . 5_666
O1 Cu1 K2 O3 -142.38(8) . .
O2 Cu1 K2 O3 111.42(6) . .
K1 Cu1 K2 O3 146.67(6) . .
O3 Cu1 K2 F9 83.37(6) . 5_666
O1 Cu1 K2 F9 -59.01(6) . 5_666
O2 Cu1 K2 F9 -165.22(4) . 5_666
K1 Cu1 K2 F9 -129.96(3) . 5_666
O3 Cu1 K2 F9 -96.63(6) . .
O1 Cu1 K2 F9 120.99(6) . .
O2 Cu1 K2 F9 14.78(4) . .
K1 Cu1 K2 F9 50.04(3) . .
O3 Cu1 K2 F16 174.13(6) . 5_666
O1 Cu1 K2 F16 31.75(6) . 5_666
O2 Cu1 K2 F16 -74.46(4) . 5_666
K1 Cu1 K2 F16 -39.20(3) . 5_666
O3 Cu1 K2 F16 -5.87(6) . .
O1 Cu1 K2 F16 -148.25(6) . .
O2 Cu1 K2 F16 105.54(4) . .
K1 Cu1 K2 F16 140.80(3) . .
O3 Cu1 K2 F14 -131.05(6) . 5_666
O1 Cu1 K2 F14 86.57(6) . 5_666
O2 Cu1 K2 F14 -19.63(4) . 5_666
K1 Cu1 K2 F14 15.63(2) . 5_666
O3 Cu1 K2 F14 48.95(6) . .
O1 Cu1 K2 F14 -93.43(6) . .
O2 Cu1 K2 F14 160.37(4) . .
K1 Cu1 K2 F14 -164.37(2) . .
O3 Cu1 K2 Cu1 -140(100) . 5_666
O1 Cu1 K2 Cu1 77(100) . 5_666
O2 Cu1 K2 Cu1 -29(100) . 5_666
K1 Cu1 K2 Cu1 6(100) . 5_666
O1 K1 F3 C1 -6.11(14) . .
O1 K1 F3 C1 -176.38(15) 2 .
F11 K1 F3 C1 68.00(15) 2 .
F11 K1 F3 C1 -41.06(19) . .
O2 K1 F3 C1 126.77(15) 2 .
O2 K1 F3 C1 -38.53(15) . .
F5 K1 F3 C1 67.56(14) . .
F5 K1 F3 C1 -119.59(15) 2 .
F3 K1 F3 C1 -143.52(18) 2 .
Cu1 K1 F3 C1 -31.23(14) . .
Cu1 K1 F3 C1 155.14(15) 2 .
O1 K1 F5 C3 -11.58(14) . .
O1 K1 F5 C3 -156.97(15) 2 .
F11 K1 F5 C3 101.98(15) 2 .
F11 K1 F5 C3 68.13(16) . .
O2 K1 F5 C3 157.78(15) 2 .
O2 K1 F5 C3 9.42(16) . .
F5 K1 F5 C3 -92.53(15) 2 .
F3 K1 F5 C3 -78.38(15) . .
F3 K1 F5 C3 -103.61(15) 2 .
Cu1 K1 F5 C3 -8.80(15) . .
Cu1 K1 F5 C3 -174.30(15) 2 .
O3 K2 F9 C10 164.4(3) 5_666 .
O3 K2 F9 C10 -15.6(3) . .
F9 K2 F9 C10 120(100) 5_666 .
F16 K2 F9 C10 107.3(3) 5_666 .
F16 K2 F9 C10 -72.7(3) . .
F14 K2 F9 C10 156.0(3) 5_666 .
F14 K2 F9 C10 -24.0(3) . .
Cu1 K2 F9 C10 12.9(3) . .
Cu1 K2 F9 C10 -167.1(3) 5_666 .
O1 K1 F11 C12 -45.17(13) . .
O1 K1 F11 C12 117.79(12) 2 .
F11 K1 F11 C12 -140.06(14) 2 .
O2 K1 F11 C12 174.71(12) 2 .
O2 K1 F11 C12 -19.99(11) . .
F5 K1 F11 C12 -103.22(12) . .
F5 K1 F11 C12 66.93(12) 2 .
F3 K1 F11 C12 -16.93(17) . .
F3 K1 F11 C12 66.58(13) 2 .
Cu1 K1 F11 C12 -26.25(12) . .
Cu1 K1 F11 C12 146.03(11) 2 .
O3 K2 F14 C19 164.59(11) 5_666 .
O3 K2 F14 C19 -15.41(11) . .
F9 K2 F14 C19 173.84(12) 5_666 .
F9 K2 F14 C19 -6.16(12) . .
F16 K2 F14 C19 -120.41(11) 5_666 .
F16 K2 F14 C19 59.59(11) . .
F14 K2 F14 C19 -115(100) 5_666 .
Cu1 K2 F14 C19 -39.00(11) . .
Cu1 K2 F14 C19 141.00(11) 5_666 .
O3 K2 F16 C21 170.07(10) 5_666 .
O3 K2 F16 C21 -9.93(10) . .
F9 K2 F16 C21 -129.08(11) 5_666 .
F9 K2 F16 C21 50.92(11) . .
F16 K2 F16 C21 67(100) 5_666 .
F14 K2 F16 C21 104.57(11) 5_666 .
F14 K2 F16 C21 -75.43(11) . .
Cu1 K2 F16 C21 -7.00(11) . .
Cu1 K2 F16 C21 173.00(11) 5_666 .
O3 Cu1 O1 C2 -0.4(2) . .
O2 Cu1 O1 C2 174.78(13) . .
K1 Cu1 O1 C2 -161.45(16) . .
K2 Cu1 O1 C2 63.00(14) . .
O3 Cu1 O1 K1 161.02(9) . .
O2 Cu1 O1 K1 -23.76(6) . .
K2 Cu1 O1 K1 -135.55(3) . .
O1 K1 O1 C2 57.31(12) 2 .
F11 K1 O1 C2 -89.90(13) 2 .
F11 K1 O1 C2 -156.19(12) . .
O2 K1 O1 C2 -39.63(15) 2 .
O2 K1 O1 C2 179.19(14) . .
F5 K1 O1 C2 -24.85(12) . .
F5 K1 O1 C2 122.13(12) 2 .
F3 K1 O1 C2 38.56(12) . .
F3 K1 O1 C2 72.25(13) 2 .
Cu1 K1 O1 C2 160.98(16) . .
Cu1 K1 O1 C2 5.53(15) 2 .
O1 K1 O1 Cu1 -103.66(5) 2 .
F11 K1 O1 Cu1 109.12(5) 2 .
F11 K1 O1 Cu1 42.84(6) . .
O2 K1 O1 Cu1 159.39(5) 2 .
O2 K1 O1 Cu1 18.22(4) . .
F5 K1 O1 Cu1 174.18(8) . .
F5 K1 O1 Cu1 -38.84(7) 2 .
F3 K1 O1 Cu1 -122.42(7) . .
F3 K1 O1 Cu1 -88.73(6) 2 .
Cu1 K1 O1 Cu1 -155.44(3) 2 .
O3 Cu1 O2 C11 51.10(14) . .
O1 Cu1 O2 C11 -126.61(13) . .
K1 Cu1 O2 C11 -147.49(15) . .
K2 Cu1 O2 C11 10.28(13) . .
O3 Cu1 O2 K1 -161.41(4) . .
O1 Cu1 O2 K1 20.88(5) . .
K2 Cu1 O2 K1 157.77(2) . .
O1 K1 O2 C11 134.08(11) . .
O1 K1 O2 C11 -84.37(12) 2 .
F11 K1 O2 C11 35.43(10) 2 .
F11 K1 O2 C11 -16.40(10) . .
O2 K1 O2 C11 12.26(10) 2 .
F5 K1 O2 C11 113.13(10) . .
F5 K1 O2 C11 -96.81(11) 2 .
F3 K1 O2 C11 164.92(10) . .
F3 K1 O2 C11 -139.36(10) 2 .
Cu1 K1 O2 C11 151.17(12) . .
Cu1 K1 O2 C11 -56.40(15) 2 .
O1 K1 O2 Cu1 -17.09(4) . .
O1 K1 O2 Cu1 124.46(6) 2 .
F11 K1 O2 Cu1 -115.74(5) 2 .
F11 K1 O2 Cu1 -167.58(6) . .
O2 K1 O2 Cu1 -138.91(4) 2 .
F5 K1 O2 Cu1 -38.04(6) . .
F5 K1 O2 Cu1 112.01(5) 2 .
F3 K1 O2 Cu1 13.75(5) . .
F3 K1 O2 Cu1 69.47(5) 2 .
Cu1 K1 O2 Cu1 152.43(6) 2 .
O1 Cu1 O3 C20 -70.10(17) . .
O2 Cu1 O3 C20 115.17(11) . .
K1 Cu1 O3 C20 70.62(16) . .
K2 Cu1 O3 C20 -161.78(14) . .
O1 Cu1 O3 K2 91.68(12) . .
O2 Cu1 O3 K2 -83.04(6) . .
K1 Cu1 O3 K2 -127.60(8) . .
O3 K2 O3 C20 -162(100) 5_666 .
F9 K2 O3 C20 52.33(10) 5_666 .
F9 K2 O3 C20 -127.67(10) . .
F16 K2 O3 C20 156.26(9) 5_666 .
F16 K2 O3 C20 -23.74(9) . .
F14 K2 O3 C20 -136.75(9) 5_666 .
F14 K2 O3 C20 43.25(9) . .
Cu1 K2 O3 C20 163.03(13) . .
Cu1 K2 O3 C20 -16.97(13) 5_666 .
O3 K2 O3 Cu1 35(100) 5_666 .
F9 K2 O3 Cu1 -110.70(5) 5_666 .
F9 K2 O3 Cu1 69.30(5) . .
F16 K2 O3 Cu1 -6.77(7) 5_666 .
F16 K2 O3 Cu1 173.23(7) . .
F14 K2 O3 Cu1 60.22(6) 5_666 .
F14 K2 O3 Cu1 -119.78(6) . .
Cu1 K2 O3 Cu1 180.0 5_666 .
K1 F3 C1 F1 101.25(16) . .
K1 F3 C1 F2 -144.40(14) . .
K1 F3 C1 C2 -18.7(2) . .
Cu1 O1 C2 C1 94.29(15) . .
K1 O1 C2 C1 -63.86(17) . .
Cu1 O1 C2 C4 -30.7(2) . .
K1 O1 C2 C4 171.12(10) . .
Cu1 O1 C2 C3 -148.79(12) . .
K1 O1 C2 C3 53.06(18) . .
F1 C1 C2 O1 -71.10(19) . .
F2 C1 C2 O1 167.23(16) . .
F3 C1 C2 O1 46.6(2) . .
F1 C1 C2 C4 54.4(2) . .
F2 C1 C2 C4 -67.3(2) . .
F3 C1 C2 C4 172.02(15) . .
F1 C1 C2 C3 174.99(15) . .
F2 C1 C2 C3 53.3(2) . .
F3 C1 C2 C3 -67.4(2) . .
K1 F5 C3 F4 164.29(14) . .
K1 F5 C3 F6 -81.02(15) . .
K1 F5 C3 C2 40.3(2) . .
O1 C2 C3 F4 -179.76(16) . .
C1 C2 C3 F4 -65.2(2) . .
C4 C2 C3 F4 58.4(2) . .
O1 C2 C3 F6 59.44(19) . .
C1 C2 C3 F6 174.06(16) . .
C4 C2 C3 F6 -62.4(2) . .
O1 C2 C3 F5 -59.0(2) . .
C1 C2 C3 F5 55.7(2) . .
C4 C2 C3 F5 179.23(17) . .
O1 C2 C4 C5 143.71(17) . .
C1 C2 C4 C5 22.1(2) . .
C3 C2 C4 C5 -99.6(2) . .
O1 C2 C4 C9 -37.7(2) . .
C1 C2 C4 C9 -159.28(16) . .
C3 C2 C4 C9 78.94(19) . .
C9 C4 C5 C6 2.2(3) . .
C2 C4 C5 C6 -179.22(16) . .
C4 C5 C6 C7 -1.4(3) . .
C5 C6 C7 C8 -0.5(3) . .
C6 C7 C8 C9 1.4(3) . .
C7 C8 C9 C4 -0.5(3) . .
C5 C4 C9 C8 -1.3(3) . .
C2 C4 C9 C8 -179.96(16) . .
K2 F9 C10 F8 62.7(4) . .
K2 F9 C10 F7 176.2(2) . .
K2 F9 C10 C11 -59.5(4) . .
Cu1 O2 C11 C13 64.39(18) . .
K1 O2 C11 C13 -76.50(14) . .
Cu1 O2 C11 C12 -176.14(10) . .
K1 O2 C11 C12 42.97(15) . .
Cu1 O2 C11 C10 -60.20(17) . .
K1 O2 C11 C10 158.90(9) . .
F8 C10 C11 O2 -39.26(18) . .
F7 C10 C11 O2 -161.41(14) . .
F9 C10 C11 O2 79.25(17) . .
F8 C10 C11 C13 -166.18(13) . .
F7 C10 C11 C13 71.67(18) . .
F9 C10 C11 C13 -47.67(18) . .
F8 C10 C11 C12 74.41(18) . .
F7 C10 C11 C12 -47.7(2) . .
F9 C10 C11 C12 -167.08(14) . .
K1 F11 C12 F12 -72.61(15) . .
K1 F11 C12 F10 173.23(9) . .
K1 F11 C12 C11 49.58(18) . .
O2 C11 C12 F12 61.59(18) . .
C13 C11 C12 F12 -175.68(15) . .
C10 C11 C12 F12 -55.8(2) . .
O2 C11 C12 F10 -176.42(14) . .
C13 C11 C12 F10 -53.7(2) . .
C10 C11 C12 F10 66.21(19) . .
O2 C11 C12 F11 -57.28(18) . .
C13 C11 C12 F11 65.45(19) . .
C10 C11 C12 F11 -174.64(15) . .
O2 C11 C13 C18 12.6(2) . .
C12 C11 C13 C18 -104.08(18) . .
C10 C11 C13 C18 137.26(16) . .
O2 C11 C13 C14 -167.86(15) . .
C12 C11 C13 C14 75.4(2) . .
C10 C11 C13 C14 -43.2(2) . .
C18 C13 C14 C15 -1.5(3) . .
C11 C13 C14 C15 179.02(16) . .
C13 C14 C15 C16 0.2(3) . .
C14 C15 C16 C17 1.1(3) . .
C15 C16 C17 C18 -1.0(3) . .
C16 C17 C18 C13 -0.3(3) . .
C14 C13 C18 C17 1.6(3) . .
C11 C13 C18 C17 -178.90(16) . .
K2 F14 C19 F13 111.71(12) . .
K2 F14 C19 F15 -134.39(10) . .
K2 F14 C19 C20 -8.75(17) . .
Cu1 O3 C20 C22 -27.99(18) . .
K2 O3 C20 C22 170.77(9) . .
Cu1 O3 C20 C21 -148.01(10) . .
K2 O3 C20 C21 50.75(14) . .
Cu1 O3 C20 C19 95.79(13) . .
K2 O3 C20 C19 -65.45(13) . .
F13 C19 C20 O3 -74.68(16) . .
F14 C19 C20 O3 43.69(17) . .
F15 C19 C20 O3 164.14(13) . .
F13 C19 C20 C22 50.81(18) . .
F14 C19 C20 C22 169.19(13) . .
F15 C19 C20 C22 -70.36(18) . .
F13 C19 C20 C21 170.25(13) . .
F14 C19 C20 C21 -71.38(17) . .
F15 C19 C20 C21 49.07(19) . .
K2 F16 C21 F17 162.80(9) . .
K2 F16 C21 F18 -82.57(13) . .
K2 F16 C21 C20 38.46(16) . .
O3 C20 C21 F17 -179.25(13) . .
C22 C20 C21 F17 56.64(18) . .
C19 C20 C21 F17 -65.11(18) . .
O3 C20 C21 F18 59.60(16) . .
C22 C20 C21 F18 -64.50(17) . .
C19 C20 C21 F18 173.74(13) . .
O3 C20 C21 F16 -58.41(17) . .
C22 C20 C21 F16 177.49(13) . .
C19 C20 C21 F16 55.73(18) . .
O3 C20 C22 C27 -30.0(2) . .
C21 C20 C22 C27 89.61(17) . .
C19 C20 C22 C27 -150.46(15) . .
O3 C20 C22 C23 152.92(15) . .
C21 C20 C22 C23 -87.52(19) . .
C19 C20 C22 C23 32.4(2) . .
C27 C22 C23 C24 1.9(3) . .
C20 C22 C23 C24 179.00(17) . .
C22 C23 C24 C25 -0.4(3) . .
C23 C24 C25 C26 -0.8(3) . .
C24 C25 C26 C27 0.4(3) . .
C25 C26 C27 C22 1.1(3) . .
C23 C22 C27 C26 -2.2(3) . .
C20 C22 C27 C26 -179.48(16) . .
